data_7045741
loop_
_publ_author_name
'Grote, Johanna'
'Neumann, Beate'
'Stammler, Hans-Georg'
'Mitzel, Norbert W.'

_publ_section_title
;
 Diversity of aggregation motifs in gold(i) dithiocarboxylate complexes.
;
_journal_issue 13
_journal_name_full 'Dalton transactions (Cambridge, England : 2003)'
_journal_page_first 4701
_journal_page_last 4706
_journal_paper_doi 10.1039/c8dt00342d
_journal_volume 47
_journal_year 2018
_chemical_formula_moiety 'C32 H56 Au8 S16'
_chemical_formula_sum 'C32 H56 Au8 S16'
_chemical_formula_weight 2529.46
_space_group_crystal_system triclinic
_space_group_IT_number 2
_space_group_name_Hall '-P 1'
_space_group_name_H-M_alt 'P -1'
_symmetry_space_group_name_Hall '-P 1'
_symmetry_space_group_name_H-M 'P -1'
_atom_sites_solution_hydrogens geom
_atom_sites_solution_primary iterative
_audit_creation_date 2015-06-11
_audit_creation_method
;
  Olex2 1.2-ac2
  (compiled 2012.03.27 svn.r2268, GUI svn.r4156)
;
_audit_update_record
;
2018-01-19 deposited with the CCDC.
2018-02-26 downloaded from the CCDC.
;
_cell_angle_alpha 77.025(2)
_cell_angle_beta 88.924(2)
_cell_angle_gamma 70.271(2)
_cell_formula_units_Z 2
_cell_length_a 12.0138(3)
_cell_length_b 13.2729(3)
_cell_length_c 18.8099(4)
_cell_measurement_reflns_used 13016
_cell_measurement_temperature 100.01(10)
_cell_measurement_theta_max 71.9880
_cell_measurement_theta_min 3.6140
_cell_volume 2745.92(12)
_computing_cell_refinement 'CrysAlisPro 1.171.38.30a (Agilent, 2015)'
_computing_data_collection 'CrysAlisPro 1.171.38.30a (Agilent, 2015)'
_computing_data_reduction 'CrysAlisPro 1.171.38.30a (Agilent, 2015)'
_computing_molecular_graphics
;
O. V. Dolomanov, L. J. Bourhis, R. J. Gildea, J. A. K. Howard and H. Puschmann,
OLEX2: a complete structure solution, refinement and analysis program.
J. Appl. Cryst. (2009). 42, 339-341.
;
_computing_publication_material
;
O. V. Dolomanov, L. J. Bourhis, R. J. Gildea, J. A. K. Howard and H. Puschmann,
OLEX2: a complete structure solution, refinement and analysis program.
J. Appl. Cryst. (2009). 42, 339-341.
;
_computing_structure_refinement
;
SHELXL, G.M. Sheldrick, Acta Cryst.
(2008). A64, 112-122
;
_computing_structure_solution 'J. Appl. Cryst. (2007) 40, 786-790'
_diffrn_ambient_environment N~2~
_diffrn_ambient_temperature 100.01(10)
_diffrn_detector 'CCD plate'
_diffrn_detector_area_resol_mean 5.3114
_diffrn_detector_type Atlas
_diffrn_measured_fraction_theta_full 0.9998
_diffrn_measured_fraction_theta_max 0.9970
_diffrn_measurement_details
;
List of Runs (angles in degrees, time in seconds):

  # Type    Start    End  Width  t~exp~   \w     \q     \k     \f   Frames
#--------------------------------------------------------------------------
  1  \w   -110.00 -82.00   1.00   11.00    --  -38.50 -38.00-150.00   28
  2  \w    -63.00  30.00   1.00   11.00    --  -38.50  57.00   0.00   93
  3  \w    -59.00  30.00   1.00   11.00    --  -38.50  38.00 -90.00   89
  4  \w    -66.00  -5.00   1.00   11.00    --  -38.50 -19.00-120.00   61
  5  \w   -116.00 -76.00   1.00   11.00    --  -38.50 -19.00-120.00   40
  6  \w    -55.00 -19.00   1.00   11.00    --  -38.50 -38.00-150.00   36
  7  \w     16.00 113.00   1.00   11.00    --   42.95  77.00-150.00   97
  8  \w     18.00  59.00   1.00   11.00    --   42.95  57.00 120.00   41
  9  \w     14.00  69.00   1.00   11.00    --   42.95  77.00 -60.00   55
 10  \w     18.00  61.00   1.00   11.00    --   42.95  57.00   0.00   43
 11  \w     32.00  95.00   1.00   11.00    --   42.95-137.00  93.00   63
 12  \w     14.00  41.00   1.00   11.00    --   42.95  77.00  90.00   27
 13  \w     66.00 103.00   1.00   11.00    --   42.95  57.00   0.00   37
 14  \w     13.00  81.00   1.00   11.00    --   42.95  77.00  30.00   68
 15  \w     57.00 105.00   1.00   11.00    --   42.95 178.00-120.00   48
 16  \w     17.00  74.00   1.00   11.00    --   42.95  77.00 150.00   57
 17  \w     98.00 125.00   1.00   11.00    --   42.95 178.00 -60.00   27
 18  \w     59.00 114.00   1.00   11.00    --   42.95  77.00  90.00   55
 19  \w     89.00 177.00   1.00   44.00    --  111.00  45.00   0.00   88
 20  \w     93.00 120.00   1.00   44.00    --  111.00-125.00-120.00   27
 21  \w     83.00 108.00   1.00   44.00    --  111.00  71.00 146.96   25
 22  \w     64.00  91.00   1.00   44.00    --  111.00-125.00-120.00   27
 23  \w    120.00 176.00   1.00   44.00    --  111.00  61.00 -30.00   56
 24  \w     82.00 110.00   1.00   44.00    --  111.00  77.00 -30.00   28
 25  \w    152.00 178.00   1.00   44.00    --  111.00  61.00 -60.00   26
 26  \w     44.00 141.00   1.00   44.00    --  111.00 -77.00 120.00   97
 27  \w     32.00 109.00   1.00   44.00    --  111.00 -94.00   0.00   77
 28  \w     81.00 107.00   1.00   44.00    --  111.00  77.00-180.00   26
 29  \w     85.00 111.00   1.00   44.00    --  111.00  61.00 -30.00   26
 30  \w     81.00 107.00   1.00   44.00    --  111.00  77.00 -60.00   26
 31  \w    141.00 169.00   1.00   44.00    --  111.00  58.00  49.45   28
 32  \w     88.00 155.00   1.00   44.00    --  111.00  47.00  86.65   67
 33  \w     81.00 110.00   1.00   44.00    --  111.00  77.00-120.00   29
 34  \w    138.00 166.00   1.00   44.00    --  111.00  61.00-180.00   28
 35  \w     86.00 115.00   1.00   44.00    --  111.00  57.00 116.99   29
 36  \w     85.00 111.00   1.00   44.00    --  111.00  61.00-180.00   26
 37  \w     85.00 111.00   1.00   44.00    --  111.00  61.00-120.00   26
 38  \w     32.00 109.00   1.00   44.00    --  111.00 -94.00 -60.00   77
 39  \w    121.00 177.00   1.00   44.00    --  111.00  76.00  20.68   56
 40  \w     86.00 112.00   1.00   44.00    --  111.00  58.00  49.45   26
 41  \w     86.00 111.00   1.00   44.00    --  111.00  61.00  90.00   25
 42  \w     85.00 129.00   1.00   44.00    --  111.00  61.00-150.00   44
 43  \w     85.00 162.00   1.00   44.00    --  111.00  61.00 120.00   77
 44  \w     85.00 111.00   1.00   44.00    --  111.00  61.00 150.00   26
 45  \w     35.00 109.00   1.00   44.00    --  111.00 -94.00  60.00   74
 46  \w    120.00 177.00   1.00   44.00    --  111.00  77.00-120.00   57
 47  \w     81.00 176.00   1.00   44.00    --  111.00  77.00 150.00   95
 48  \w     81.00 107.00   1.00   44.00    --  111.00  77.00  60.00   26
 49  \w     85.00 111.00   1.00   44.00    --  111.00  61.00  60.00   26
 50  \w     85.00 111.00   1.00   44.00    --  111.00  61.00 -60.00   26
 51  \w     81.00 107.00   1.00   44.00    --  111.00  76.00  20.68   26
 52  \w     85.00 113.00   1.00   44.00    --  111.00  61.00  30.00   28
 53  \w     81.00 108.00   1.00   44.00    --  111.00  77.00 -90.00   27
 54  \w    111.00 178.00   1.00   44.00    --  111.00  77.00-150.00   67
 55  \w     81.00 107.00   1.00   44.00    --  111.00  77.00-150.00   26
 56  \w     81.00 107.00   1.00   44.00    --  111.00  77.00 120.00   26
 57  \w     86.00 111.00   1.00   44.00    --  111.00  61.00   0.00   25
 58  \w     81.00 107.00   1.00   44.00    --  111.00  77.00   0.00   26
 59  \w     85.00 119.00   1.00   44.00    --  111.00  61.00 -90.00   34
 60  \w     85.00 176.00   1.00   44.00    --  111.00  59.00 101.15   91
 61  \w     86.00 177.00   1.00   44.00    --  111.00  60.00 -78.68   91
 62  \w     87.00 116.00   1.00   44.00    --  111.00  54.00-134.69   29
 63  \w     83.00 109.00   1.00   44.00    --  111.00  69.00-118.58   26
;
_diffrn_measurement_device 'four-circle diffractometer'
_diffrn_measurement_device_type 'SuperNova, Dual, Cu at zero, Atlas'
_diffrn_measurement_method '\w scans'
_diffrn_orient_matrix_type 'CrysAlisPro convention (1999,Acta A55,543-557)'
_diffrn_orient_matrix_UB_11 0.1132977000
_diffrn_orient_matrix_UB_12 -0.0739389000
_diffrn_orient_matrix_UB_13 0.0477967000
_diffrn_orient_matrix_UB_21 0.0670712000
_diffrn_orient_matrix_UB_22 -0.0172236000
_diffrn_orient_matrix_UB_23 -0.0693155000
_diffrn_orient_matrix_UB_31 0.0356009000
_diffrn_orient_matrix_UB_32 0.1015464000
_diffrn_orient_matrix_UB_33 -0.0014543000
_diffrn_radiation_monochromator mirror
_diffrn_radiation_probe x-ray
_diffrn_radiation_type 'Cu K\a'
_diffrn_radiation_wavelength 1.54184
_diffrn_reflns_av_R_equivalents 0.0848
_diffrn_reflns_av_unetI/netI 0.0662
_diffrn_reflns_Laue_measured_fraction_full 0.999
_diffrn_reflns_Laue_measured_fraction_max 0.997
_diffrn_reflns_limit_h_max 14
_diffrn_reflns_limit_h_min -14
_diffrn_reflns_limit_k_max 16
_diffrn_reflns_limit_k_min -15
_diffrn_reflns_limit_l_max 23
_diffrn_reflns_limit_l_min -23
_diffrn_reflns_number 48261
_diffrn_reflns_point_group_measured_fraction_full 0.999
_diffrn_reflns_point_group_measured_fraction_max 0.997
_diffrn_reflns_theta_full 67.684
_diffrn_reflns_theta_max 71.994
_diffrn_reflns_theta_min 2.415
_diffrn_source 'micro-focus sealed X-ray tube'
_diffrn_source_type 'SuperNova (Cu) X-ray Source'
_exptl_absorpt_coefficient_mu 44.985
_exptl_absorpt_correction_T_max 1.00000
_exptl_absorpt_correction_T_min 0.40670
_exptl_absorpt_correction_type multi-scan
_exptl_absorpt_process_details
;
CrysAlisPro 1.171.38.30a (Agilent, 2015)
Empirical absorption correction using spherical harmonics,
 implemented in SCALE3 ABSPACK scaling algorithm.
;
_exptl_crystal_colour 'clear red'
_exptl_crystal_colour_lustre clear
_exptl_crystal_colour_primary red
_exptl_crystal_density_diffrn 3.059
_exptl_crystal_description rhomb
_exptl_crystal_F_000 2272
_exptl_crystal_size_max 0.063
_exptl_crystal_size_mid 0.03
_exptl_crystal_size_min 0.016
_refine_diff_density_max 1.739
_refine_diff_density_min -2.715
_refine_diff_density_rms 0.320
_refine_ls_extinction_method none
_refine_ls_goodness_of_fit_ref 1.013
_refine_ls_hydrogen_treatment constr
_refine_ls_matrix_type full
_refine_ls_number_parameters 518
_refine_ls_number_reflns 10766
_refine_ls_number_restraints 0
_refine_ls_restrained_S_all 1.013
_refine_ls_R_factor_all 0.0597
_refine_ls_R_factor_gt 0.0424
_refine_ls_shift/su_max 0.025
_refine_ls_shift/su_mean 0.001
_refine_ls_structure_factor_coef Fsqd
_refine_ls_weighting_details 'w=1/[\s^2^(Fo^2^)+(0.0544P)^2^] where P=(Fo^2^+2Fc^2^)/3'
_refine_ls_weighting_scheme calc
_refine_ls_wR_factor_gt 0.1033
_refine_ls_wR_factor_ref 0.1135
_reflns_Friedel_coverage 0.000
_reflns_number_gt 8430
_reflns_number_total 10766
_reflns_threshold_expression 'I > 2\s(I)'
_cod_data_source_file c8dt00342d1.cif
_cod_data_source_block glatthor03
_cod_depositor_comments 'Adding full bibliography for 7045735--7045741.cif.'
_cod_database_code 7045741
_chemical_oxdiff_formula 'C8 H6 Au2 S4'
_reflns_odcompleteness_completeness 99.98
_reflns_odcompleteness_iscentric 1
_reflns_odcompleteness_theta 66.97
_oxdiff_exptl_absorpt_empirical_details
;
Empirical correction (ABSPACK) includes:
- Absorption correction using spherical harmonics
- Frame scaling
;
_oxdiff_exptl_absorpt_empirical_full_max 2.516
_oxdiff_exptl_absorpt_empirical_full_min 0.470
_shelx_space_group_comment
;
The symmetry employed for this shelxl refinement is uniquely defined
by the following loop, which should always be used as a source of
symmetry information in preference to the above space-group names.
They are only intended as comments.
;
_shelxl_version_number 2014-3

loop_
_space_group_symop_operation_xyz
'x, y, z'
'-x, -y, -z'

loop_
_atom_site_label
_atom_site_type_symbol
_atom_site_fract_x
_atom_site_fract_y
_atom_site_fract_z
_atom_site_U_iso_or_equiv
_atom_site_adp_type
_atom_site_occupancy
_atom_site_site_symmetry_order
_atom_site_calc_flag
_atom_site_refinement_flags_posn
_atom_site_refinement_flags_adp
_atom_site_refinement_flags_occupancy
_atom_site_disorder_assembly
_atom_site_disorder_group
Au1 Au 0.88193(4) 0.55426(4) 0.90072(3) 0.02499(12) Uani 1 1 d . . . . .
Au2 Au 0.91201(4) 0.49902(4) 0.75527(2) 0.02261(11) Uani 1 1 d . . . . .
Au3 Au 0.92764(4) 0.45451(4) 0.60596(2) 0.02157(11) Uani 1 1 d . . . . .
Au4 Au 0.69729(4) 0.48638(4) 0.67229(2) 0.02049(11) Uani 1 1 d . . . . .
Au5 Au 0.48116(4) 0.50527(4) 0.75188(3) 0.02400(11) Uani 1 1 d . . . . .
Au6 Au 0.67122(4) 0.53433(4) 0.83422(2) 0.02034(11) Uani 1 1 d . . . . .
Au7 Au 0.54012(4) 0.58711(4) 0.96868(3) 0.02769(12) Uani 1 1 d . . . . .
Au8 Au 0.59846(4) 0.42613(4) 0.54585(3) 0.02593(12) Uani 1 1 d . . . . .
S1 S 1.0166(3) 0.3826(3) 0.94754(17) 0.0312(7) Uani 1 1 d . . . . .
S2 S 0.9945(3) 0.3122(2) 0.80712(15) 0.0253(6) Uani 1 1 d . . . . .
S3 S 0.8767(3) 0.6826(3) 0.70554(16) 0.0272(6) Uani 1 1 d . . . . .
S4 S 0.9433(3) 0.6235(2) 0.55956(16) 0.0285(6) Uani 1 1 d . . . . .
S5 S 0.9541(3) 0.2719(2) 0.62017(16) 0.0286(6) Uani 1 1 d . . . . .
S6 S 0.7513(3) 0.2993(2) 0.72172(15) 0.0233(6) Uani 1 1 d . . . . .
S7 S 0.6274(3) 0.6686(2) 0.60875(16) 0.0263(6) Uani 1 1 d . . . . .
S8 S 0.3896(3) 0.6621(3) 0.66371(19) 0.0340(7) Uani 1 1 d . . . . .
S9 S 0.5054(3) 0.3436(3) 0.83631(17) 0.0284(6) Uani 1 1 d . . . . .
S10 S 0.7317(2) 0.3529(2) 0.89853(15) 0.0225(5) Uani 1 1 d . . . . .
S11 S 0.5960(3) 0.7220(2) 0.78486(15) 0.0247(6) Uani 1 1 d . . . . .
S12 S 0.7733(3) 0.7368(3) 0.89101(19) 0.0342(7) Uani 1 1 d . . . . .
S13 S 0.3653(3) 0.6867(3) 0.90046(19) 0.0360(7) Uani 1 1 d . . . . .
S14 S 0.2844(3) 0.4906(3) 0.96115(18) 0.0311(6) Uani 1 1 d . . . . .
S15 S 0.4849(3) 0.3454(3) 0.62234(18) 0.0314(7) Uani 1 1 d . . . . .
S16 S 0.2705(3) 0.5156(3) 0.52745(17) 0.0312(7) Uani 1 1 d . . . . .
C1 C 1.0414(11) 0.2929(11) 0.8935(6) 0.026(2) Uani 1 1 d . . . . .
C2 C 1.1291(12) 0.1776(12) 0.9299(8) 0.035(3) Uiso 1 1 d . . . . .
H2B H 1.1488 0.1771 0.9803 0.042 Uiso 0.33(6) 1 calc R U P A 2
H2A H 1.1215 0.1678 0.9828 0.042 Uiso 0.67(6) 1 calc R U P A 1
C3A C 1.257(3) 0.180(3) 0.9151(18) 0.057(8) Uiso 0.67(6) 1 d . . P A 1
H3AA H 1.2699 0.1846 0.8641 0.085 Uiso 0.67(6) 1 calc R U P A 1
H3AB H 1.3141 0.1137 0.9434 0.085 Uiso 0.67(6) 1 calc R U P A 1
H3AC H 1.2656 0.2425 0.9287 0.085 Uiso 0.67(6) 1 calc R U P A 1
C3B C 1.237(6) 0.148(6) 0.893(4) 0.059(17) Uiso 0.33(6) 1 d . . P A 2
H3BA H 1.2195 0.1488 0.8433 0.089 Uiso 0.33(6) 1 calc R U P A 2
H3BB H 1.2883 0.0762 0.9175 0.089 Uiso 0.33(6) 1 calc R U P A 2
H3BC H 1.2762 0.2006 0.8935 0.089 Uiso 0.33(6) 1 calc R U P A 2
C4A C 1.105(3) 0.083(2) 0.9086(17) 0.053(8) Uiso 0.67(6) 1 d . . P A 1
H4AA H 1.0269 0.0845 0.9214 0.080 Uiso 0.67(6) 1 calc R U P A 1
H4AB H 1.1623 0.0147 0.9341 0.080 Uiso 0.67(6) 1 calc R U P A 1
H4AC H 1.1108 0.0902 0.8569 0.080 Uiso 0.67(6) 1 calc R U P A 1
C4B C 1.055(5) 0.094(4) 0.932(3) 0.046(15) Uiso 0.33(6) 1 d . . P A 2
H4BA H 0.9826 0.1200 0.9553 0.068 Uiso 0.33(6) 1 calc R U P A 2
H4BB H 1.1018 0.0218 0.9591 0.068 Uiso 0.33(6) 1 calc R U P A 2
H4BC H 1.0378 0.0914 0.8831 0.068 Uiso 0.33(6) 1 calc R U P A 2
C5 C 0.9155(10) 0.7038(10) 0.6183(6) 0.022(2) Uani 1 1 d . . . . .
C6 C 0.9241(10) 0.8173(10) 0.5899(6) 0.024(2) Uani 1 1 d . . . . .
H6 H 0.8998 0.8576 0.6285 0.029 Uiso 1 1 calc R U . . .
C7 C 0.8416(13) 0.8821(11) 0.5231(8) 0.035(3) Uani 1 1 d . . . . .
H7A H 0.8618 0.8437 0.4845 0.053 Uiso 1 1 calc R U . . .
H7B H 0.8492 0.9534 0.5074 0.053 Uiso 1 1 calc R U . . .
H7C H 0.7614 0.8905 0.5350 0.053 Uiso 1 1 calc R U . . .
C8 C 1.0552(13) 0.8081(12) 0.5753(8) 0.036(3) Uani 1 1 d . . . . .
H8A H 1.1035 0.7739 0.6201 0.054 Uiso 1 1 calc R U . . .
H8B H 1.0591 0.8803 0.5568 0.054 Uiso 1 1 calc R U . . .
H8C H 1.0835 0.7645 0.5400 0.054 Uiso 1 1 calc R U . . .
C9 C 0.8615(11) 0.2285(10) 0.6770(7) 0.026(3) Uani 1 1 d . . . . .
C10 C 0.8732(12) 0.1069(11) 0.6883(7) 0.032(3) Uani 1 1 d . . . . .
H10 H 0.8335 0.0875 0.7326 0.038 Uiso 1 1 calc R U . . .
C11 C 0.9995(14) 0.0281(11) 0.6978(9) 0.045(4) Uani 1 1 d . . . . .
H11A H 1.0389 0.0421 0.6537 0.067 Uiso 1 1 calc R U . . .
H11B H 0.9996 -0.0461 0.7080 0.067 Uiso 1 1 calc R U . . .
H11C H 1.0402 0.0382 0.7376 0.067 Uiso 1 1 calc R U . . .
C12 C 0.8023(14) 0.1009(12) 0.6224(8) 0.040(3) Uani 1 1 d . . . . .
H12A H 0.7245 0.1554 0.6174 0.060 Uiso 1 1 calc R U . . .
H12B H 0.7959 0.0291 0.6303 0.060 Uiso 1 1 calc R U . . .
H12C H 0.8425 0.1146 0.5786 0.060 Uiso 1 1 calc R U . . .
C13 C 0.4801(11) 0.7176(10) 0.6135(6) 0.027(3) Uani 1 1 d . . . . .
C14 C 0.4140(13) 0.8327(11) 0.5668(8) 0.036(3) Uani 1 1 d . . . . .
H14 H 0.3359 0.8332 0.5523 0.043 Uiso 1 1 calc R U . . .
C15 C 0.3931(15) 0.9175(12) 0.6139(8) 0.045(4) Uani 1 1 d . . . . .
H15A H 0.3402 0.9050 0.6510 0.067 Uiso 1 1 calc R U . . .
H15B H 0.3588 0.9903 0.5835 0.067 Uiso 1 1 calc R U . . .
H15C H 0.4672 0.9103 0.6365 0.067 Uiso 1 1 calc R U . . .
C16 C 0.4716(13) 0.8655(12) 0.4967(8) 0.038(3) Uani 1 1 d . . . . .
H16A H 0.5485 0.8665 0.5086 0.057 Uiso 1 1 calc R U . . .
H16B H 0.4231 0.9374 0.4701 0.057 Uiso 1 1 calc R U . . .
H16C H 0.4794 0.8133 0.4673 0.057 Uiso 1 1 calc R U . . .
C17 C 0.6306(11) 0.2945(10) 0.8905(7) 0.027(3) Uani 1 1 d . . . . .
C18 C 0.6618(11) 0.1780(10) 0.9363(7) 0.029(3) Uani 1 1 d . . . . .
H18 H 0.7094 0.1717 0.9799 0.034 Uiso 1 1 calc R U . . .
C19 C 0.5536(14) 0.1456(12) 0.9617(8) 0.038(3) Uani 1 1 d . . . . .
H19A H 0.5040 0.1983 0.9868 0.057 Uiso 1 1 calc R U . . .
H19B H 0.5797 0.0740 0.9943 0.057 Uiso 1 1 calc R U . . .
H19C H 0.5095 0.1444 0.9201 0.057 Uiso 1 1 calc R U . . .
C20 C 0.7382(13) 0.0966(11) 0.8933(8) 0.036(3) Uani 1 1 d . . . . .
H20A H 0.6913 0.0963 0.8526 0.053 Uiso 1 1 calc R U . . .
H20B H 0.7670 0.0241 0.9247 0.053 Uiso 1 1 calc R U . . .
H20C H 0.8041 0.1184 0.8757 0.053 Uiso 1 1 calc R U . . .
C21 C 0.6553(12) 0.7861(11) 0.8304(7) 0.030(3) Uani 1 1 d . . . . .
C22 C 0.5958(14) 0.9132(11) 0.8156(8) 0.038(3) Uani 1 1 d . . . . .
H22 H 0.6222 0.9368 0.8560 0.046 Uiso 1 1 calc R U . . .
C23 C 0.4608(15) 0.9531(13) 0.8126(9) 0.046(4) Uani 1 1 d . . . . .
H23A H 0.4316 0.9362 0.7712 0.069 Uiso 1 1 calc R U . . .
H23B H 0.4307 1.0312 0.8082 0.069 Uiso 1 1 calc R U . . .
H23C H 0.4350 0.9170 0.8566 0.069 Uiso 1 1 calc R U . . .
C24 C 0.6435(15) 0.9641(12) 0.7459(9) 0.047(4) Uani 1 1 d . . . . .
H24A H 0.7279 0.9293 0.7474 0.070 Uiso 1 1 calc R U . . .
H24B H 0.6247 1.0414 0.7425 0.070 Uiso 1 1 calc R U . . .
H24C H 0.6077 0.9538 0.7042 0.070 Uiso 1 1 calc R U . . .
C25 C 0.2675(11) 0.6186(12) 0.9116(7) 0.033(3) Uani 1 1 d . . . . .
C26 C 0.1460(14) 0.6802(13) 0.8727(8) 0.042(3) Uani 1 1 d . . . . .
H26 H 0.0956 0.6356 0.8881 0.050 Uiso 1 1 calc R U . . .
C27 C 0.0858(13) 0.7936(13) 0.8913(9) 0.045(4) Uani 1 1 d . . . . .
H27A H 0.0937 0.7856 0.9431 0.068 Uiso 1 1 calc R U . . .
H27B H 0.0033 0.8211 0.8755 0.068 Uiso 1 1 calc R U . . .
H27C H 0.1230 0.8443 0.8667 0.068 Uiso 1 1 calc R U . . .
C28 C 0.1570(15) 0.6941(16) 0.7903(9) 0.051(4) Uani 1 1 d . . . . .
H28A H 0.2031 0.7405 0.7736 0.077 Uiso 1 1 calc R U . . .
H28B H 0.0795 0.7271 0.7657 0.077 Uiso 1 1 calc R U . . .
H28C H 0.1953 0.6233 0.7797 0.077 Uiso 1 1 calc R U . . .
C29 C 0.3414(10) 0.4057(10) 0.5962(6) 0.024(2) Uani 1 1 d . . . . .
C30 C 0.2545(13) 0.3609(12) 0.6413(8) 0.035(3) Uani 1 1 d . . . . .
H30A H 0.1733 0.4062 0.6223 0.042 Uiso 0.45(5) 1 calc R U P B 2
H30 H 0.1797 0.3879 0.6115 0.042 Uiso 0.55(5) 1 calc R U P B 1
C31A C 0.230(3) 0.418(3) 0.7108(18) 0.052(10) Uiso 0.55(5) 1 d . . P B 1
H31A H 0.2790 0.3679 0.7526 0.078 Uiso 0.55(5) 1 calc R U P B 1
H31B H 0.1484 0.4349 0.7214 0.078 Uiso 0.55(5) 1 calc R U P B 1
H31C H 0.2491 0.4842 0.6994 0.078 Uiso 0.55(5) 1 calc R U P B 1
C31B C 0.264(3) 0.351(3) 0.7209(18) 0.040(10) Uiso 0.45(5) 1 d . . P B 2
H31D H 0.3334 0.2895 0.7422 0.060 Uiso 0.45(5) 1 calc R U P B 2
H31E H 0.1951 0.3400 0.7424 0.060 Uiso 0.45(5) 1 calc R U P B 2
H31F H 0.2713 0.4172 0.7299 0.060 Uiso 0.45(5) 1 calc R U P B 2
C32A C 0.290(3) 0.236(3) 0.665(2) 0.061(11) Uiso 0.55(5) 1 d . . P B 1
H32A H 0.3508 0.2030 0.6352 0.092 Uiso 0.55(5) 1 calc R U P B 1
H32B H 0.2225 0.2150 0.6599 0.092 Uiso 0.55(5) 1 calc R U P B 1
H32C H 0.3199 0.2122 0.7153 0.092 Uiso 0.55(5) 1 calc R U P B 1
C32B C 0.287(3) 0.234(3) 0.624(2) 0.046(10) Uiso 0.45(5) 1 d . . P B 2
H32D H 0.2956 0.2392 0.5727 0.069 Uiso 0.45(5) 1 calc R U P B 2
H32E H 0.2248 0.2059 0.6394 0.069 Uiso 0.45(5) 1 calc R U P B 2
H32F H 0.3603 0.1855 0.6506 0.069 Uiso 0.45(5) 1 calc R U P B 2

loop_
_atom_site_aniso_label
_atom_site_aniso_U_11
_atom_site_aniso_U_22
_atom_site_aniso_U_33
_atom_site_aniso_U_23
_atom_site_aniso_U_13
_atom_site_aniso_U_12
Au1 0.0288(2) 0.0266(2) 0.0215(2) -0.00581(18) -0.00077(18) -0.01155(19)
Au2 0.0237(2) 0.0271(2) 0.0166(2) -0.00261(17) 0.00182(16) -0.00981(18)
Au3 0.0241(2) 0.0198(2) 0.0209(2) -0.00537(17) 0.00592(17) -0.00742(17)
Au4 0.0190(2) 0.0201(2) 0.0215(2) -0.00516(17) 0.00241(16) -0.00546(17)
Au5 0.0204(2) 0.0239(2) 0.0258(2) -0.00151(18) 0.00078(17) -0.00779(18)
Au6 0.0224(2) 0.0208(2) 0.0200(2) -0.00542(17) 0.00415(16) -0.00980(17)
Au7 0.0266(2) 0.0325(3) 0.0253(2) -0.0059(2) 0.00766(19) -0.0126(2)
Au8 0.0207(2) 0.0307(3) 0.0248(2) -0.00505(19) -0.00121(17) -0.00748(18)
S1 0.0335(15) 0.0318(16) 0.0264(14) -0.0078(12) -0.0051(12) -0.0078(12)
S2 0.0252(13) 0.0271(14) 0.0193(12) -0.0024(11) -0.0004(10) -0.0054(11)
S3 0.0331(15) 0.0294(15) 0.0225(13) -0.0070(11) 0.0075(11) -0.0147(12)
S4 0.0362(16) 0.0228(14) 0.0274(14) -0.0076(11) 0.0101(12) -0.0106(12)
S5 0.0358(15) 0.0231(14) 0.0272(14) -0.0078(11) 0.0123(12) -0.0094(12)
S6 0.0266(13) 0.0234(13) 0.0206(12) -0.0051(10) 0.0049(10) -0.0096(11)
S7 0.0236(13) 0.0226(13) 0.0297(14) -0.0015(11) 0.0039(11) -0.0073(11)
S8 0.0227(14) 0.0297(16) 0.0391(17) 0.0041(13) 0.0015(12) -0.0034(12)
S9 0.0284(14) 0.0262(14) 0.0307(15) 0.0003(12) -0.0006(12) -0.0137(12)
S10 0.0210(12) 0.0234(13) 0.0238(13) -0.0024(10) 0.0021(10) -0.0105(10)
S11 0.0294(14) 0.0222(13) 0.0232(13) -0.0048(11) 0.0020(11) -0.0099(11)
S12 0.0405(17) 0.0261(15) 0.0375(16) -0.0101(13) -0.0068(13) -0.0110(13)
S13 0.0264(15) 0.0405(18) 0.0383(17) 0.0026(14) 0.0017(13) -0.0152(13)
S14 0.0317(15) 0.0353(16) 0.0307(15) -0.0093(13) 0.0039(12) -0.0162(13)
S15 0.0252(14) 0.0315(16) 0.0333(15) 0.0006(13) 0.0001(12) -0.0096(12)
S16 0.0213(13) 0.0436(18) 0.0268(14) -0.0041(13) -0.0005(11) -0.0110(12)
C1 0.026(6) 0.034(7) 0.020(5) -0.006(5) 0.000(4) -0.015(5)
C5 0.020(5) 0.029(6) 0.017(5) 0.000(4) 0.007(4) -0.011(4)
C6 0.026(6) 0.032(6) 0.019(5) -0.013(5) 0.006(4) -0.011(5)
C7 0.039(7) 0.023(6) 0.036(7) 0.003(5) 0.001(6) -0.007(5)
C8 0.041(8) 0.033(7) 0.040(7) -0.007(6) 0.005(6) -0.021(6)
C9 0.027(6) 0.021(6) 0.030(6) -0.014(5) 0.006(5) -0.002(5)
C10 0.038(7) 0.027(6) 0.030(6) -0.007(5) 0.008(5) -0.010(5)
C11 0.054(9) 0.019(6) 0.049(8) -0.008(6) 0.007(7) 0.003(6)
C12 0.053(9) 0.034(7) 0.046(8) -0.022(6) 0.006(7) -0.023(7)
C13 0.025(6) 0.021(6) 0.023(6) 0.005(5) 0.007(5) 0.001(5)
C14 0.035(7) 0.026(7) 0.040(7) 0.000(6) 0.009(6) -0.007(5)
C15 0.060(10) 0.027(7) 0.035(7) -0.004(6) -0.013(7) 0.001(6)
C16 0.043(8) 0.032(7) 0.036(7) -0.003(6) -0.003(6) -0.010(6)
C17 0.030(6) 0.027(6) 0.026(6) -0.002(5) 0.003(5) -0.015(5)
C18 0.027(6) 0.028(6) 0.028(6) 0.006(5) -0.012(5) -0.014(5)
C19 0.060(9) 0.031(7) 0.032(7) -0.001(6) 0.007(6) -0.032(7)
C20 0.037(7) 0.028(7) 0.036(7) 0.002(5) 0.006(6) -0.010(5)
C21 0.033(6) 0.031(7) 0.028(6) 0.001(5) 0.002(5) -0.019(5)
C22 0.050(8) 0.025(6) 0.038(7) -0.002(6) -0.005(6) -0.013(6)
C23 0.060(10) 0.034(8) 0.040(8) -0.010(6) 0.011(7) -0.011(7)
C24 0.054(9) 0.031(7) 0.045(8) 0.010(6) 0.002(7) -0.014(7)
C25 0.026(6) 0.046(8) 0.026(6) -0.011(6) 0.005(5) -0.011(6)
C26 0.044(8) 0.046(9) 0.035(7) -0.006(6) 0.006(6) -0.019(7)
C27 0.035(7) 0.046(9) 0.045(8) -0.015(7) 0.002(6) 0.003(6)
C28 0.050(9) 0.069(12) 0.043(9) -0.025(8) -0.003(7) -0.022(8)
C29 0.022(5) 0.030(6) 0.024(6) -0.005(5) 0.005(4) -0.016(5)
C30 0.036(7) 0.036(7) 0.037(7) -0.007(6) 0.011(6) -0.021(6)

loop_
_atom_type_symbol
_atom_type_description
_atom_type_scat_dispersion_real
_atom_type_scat_dispersion_imag
_atom_type_scat_source
C C 0.0181 0.0091 'International Tables Vol C Tables 4.2.6.8 and 6.1.1.4'
H H 0.0000 0.0000 'International Tables Vol C Tables 4.2.6.8 and 6.1.1.4'
Au Au -4.4197 7.2980 'International Tables Vol C Tables 4.2.6.8 and 6.1.1.4'
S S 0.3331 0.5567 'International Tables Vol C Tables 4.2.6.8 and 6.1.1.4'

loop_
_exptl_crystal_face_index_h
_exptl_crystal_face_index_k
_exptl_crystal_face_index_l
_exptl_crystal_face_perp_dist
5 -2 2 0.0150
-5 2 -2 0.0150
3 5 1 0.0082
-3 -5 -1 0.0082
-1 0 5 0.0295
1 0 -5 0.0295

loop_
_geom_angle_atom_site_label_1
_geom_angle_atom_site_label_2
_geom_angle_atom_site_label_3
_geom_angle
_geom_angle_site_symmetry_1
_geom_angle_site_symmetry_3
Au6 Au1 Au2 64.521(16) . .
S1 Au1 Au2 87.10(8) . .
S1 Au1 Au6 109.69(9) . .
S1 Au1 S12 159.15(12) . .
S12 Au1 Au2 111.66(9) . .
S12 Au1 Au6 87.40(9) . .
Au1 Au2 Au3 176.42(2) . .
Au1 Au2 Au4 119.55(2) . .
Au1 Au2 Au6 57.544(16) . .
Au3 Au2 Au4 57.848(15) . .
Au3 Au2 Au6 119.92(2) . .
Au4 Au2 Au6 62.076(15) . .
S2 Au2 Au1 92.32(7) . .
S2 Au2 Au3 90.47(7) . .
S2 Au2 Au4 96.40(8) . .
S2 Au2 Au6 95.89(7) . .
S3 Au2 Au1 87.44(7) . .
S3 Au2 Au3 90.38(8) . .
S3 Au2 Au4 95.71(8) . .
S3 Au2 Au6 95.62(8) . .
S3 Au2 S2 166.20(11) . .
Au4 Au3 Au2 63.187(16) . .
S4 Au3 Au2 89.63(8) . .
S4 Au3 Au4 108.43(8) . .
S4 Au3 S5 160.01(10) . .
S5 Au3 Au2 107.01(8) . .
S5 Au3 Au4 89.33(8) . .
Au2 Au4 Au6 59.807(14) . .
Au3 Au4 Au2 58.965(15) . .
Au3 Au4 Au6 118.77(2) . .
Au3 Au4 Au8 91.297(18) . .
Au5 Au4 Au2 116.71(2) . .
Au5 Au4 Au3 174.38(2) . .
Au5 Au4 Au6 57.021(15) . .
Au5 Au4 Au8 92.542(19) . .
Au8 Au4 Au2 149.67(2) . .
Au8 Au4 Au6 149.30(2) . .
S6 Au4 Au2 91.49(8) . .
S6 Au4 Au3 90.72(7) . .
S6 Au4 Au5 85.73(7) . .
S6 Au4 Au6 90.63(7) . .
S6 Au4 Au8 82.41(7) . .
S6 Au4 S7 171.10(11) . .
S7 Au4 Au2 96.76(8) . .
S7 Au4 Au3 90.70(7) . .
S7 Au4 Au5 93.48(7) . .
S7 Au4 Au6 96.38(8) . .
S7 Au4 Au8 88.78(8) . .
Au4 Au5 Au6 66.597(16) . .
S8 Au5 Au4 86.88(8) . .
S8 Au5 Au6 110.14(10) . .
S8 Au5 S9 158.98(12) . .
S9 Au5 Au4 109.81(8) . .
S9 Au5 Au6 88.74(8) . .
Au1 Au6 Au2 57.934(16) . .
Au1 Au6 Au4 115.982(19) . .
Au1 Au6 Au7 88.411(19) . .
Au2 Au6 Au4 58.117(14) . .
Au5 Au6 Au1 172.29(2) . .
Au5 Au6 Au2 114.382(19) . .
Au5 Au6 Au4 56.382(15) . .
Au5 Au6 Au7 99.270(19) . .
Au7 Au6 Au2 146.34(2) . .
Au7 Au6 Au4 155.46(2) . .
S10 Au6 Au1 88.38(7) . .
S10 Au6 Au2 92.43(7) . .
S10 Au6 Au4 96.88(7) . .
S10 Au6 Au5 91.54(7) . .
S10 Au6 Au7 85.91(7) . .
S10 Au6 S11 171.55(10) . .
S11 Au6 Au1 91.38(8) . .
S11 Au6 Au2 94.59(7) . .
S11 Au6 Au4 90.82(7) . .
S11 Au6 Au5 89.83(8) . .
S11 Au6 Au7 85.64(7) . .
Au7 Au7 Au6 108.19(3) 2_667 .
S13 Au7 Au6 92.27(9) . .
S13 Au7 Au7 93.05(9) . 2_667
S13 Au7 S14 172.42(13) . 2_667
S14 Au7 Au6 90.21(8) 2_667 .
S14 Au7 Au7 92.98(9) 2_667 2_667
Au8 Au8 Au4 122.42(3) 2_666 .
S15 Au8 Au4 91.59(9) . .
S15 Au8 Au8 93.31(8) . 2_666
S16 Au8 Au4 88.78(8) 2_666 .
S16 Au8 Au8 92.69(8) 2_666 2_666
S16 Au8 S15 172.65(11) 2_666 .
C1 S1 Au1 115.8(4) . .
C1 S2 Au2 109.7(5) . .
C5 S3 Au2 111.4(4) . .
C5 S4 Au3 113.9(4) . .
C9 S5 Au3 114.0(4) . .
C9 S6 Au4 110.8(5) . .
C13 S7 Au4 108.6(4) . .
C13 S8 Au5 115.7(4) . .
C17 S9 Au5 114.9(5) . .
C17 S10 Au6 111.9(4) . .
C21 S11 Au6 109.8(5) . .
C21 S12 Au1 114.2(5) . .
C25 S13 Au7 112.1(5) . .
C25 S14 Au7 112.0(5) . 2_667
C29 S15 Au8 111.1(4) . .
C29 S16 Au8 111.6(4) . 2_666
S2 C1 S1 130.2(8) . .
C2 C1 S1 113.0(9) . .
C2 C1 S2 116.7(10) . .
C1 C2 H2B 108.4 . .
C1 C2 H2A 106.9 . .
C1 C2 C3A 107.1(15) . .
C1 C2 C4B 105(2) . .
C3A C2 H2A 106.9 . .
C3B C2 C1 113(3) . .
C3B C2 H2B 108.4 . .
C3B C2 C4B 114(3) . .
C4A C2 C1 114.7(15) . .
C4A C2 H2A 106.9 . .
C4A C2 C3A 113.8(18) . .
C4B C2 H2B 108.4 . .
C2 C3A H3AA 109.5 . .
C2 C3A H3AB 109.5 . .
C2 C3A H3AC 109.5 . .
H3AA C3A H3AB 109.5 . .
H3AA C3A H3AC 109.5 . .
H3AB C3A H3AC 109.5 . .
C2 C3B H3BA 109.5 . .
C2 C3B H3BB 109.5 . .
C2 C3B H3BC 109.5 . .
H3BA C3B H3BB 109.5 . .
H3BA C3B H3BC 109.5 . .
H3BB C3B H3BC 109.5 . .
C2 C4A H4AA 109.5 . .
C2 C4A H4AB 109.5 . .
C2 C4A H4AC 109.5 . .
H4AA C4A H4AB 109.5 . .
H4AA C4A H4AC 109.5 . .
H4AB C4A H4AC 109.5 . .
C2 C4B H4BA 109.5 . .
C2 C4B H4BB 109.5 . .
C2 C4B H4BC 109.5 . .
H4BA C4B H4BB 109.5 . .
H4BA C4B H4BC 109.5 . .
H4BB C4B H4BC 109.5 . .
S4 C5 S3 131.1(8) . .
C6 C5 S3 112.9(9) . .
C6 C5 S4 115.9(8) . .
C5 C6 H6 107.4 . .
C5 C6 C8 110.4(10) . .
C7 C6 C5 112.3(11) . .
C7 C6 H6 107.4 . .
C7 C6 C8 111.7(11) . .
C8 C6 H6 107.4 . .
C6 C7 H7A 109.5 . .
C6 C7 H7B 109.5 . .
C6 C7 H7C 109.5 . .
H7A C7 H7B 109.5 . .
H7A C7 H7C 109.5 . .
H7B C7 H7C 109.5 . .
C6 C8 H8A 109.5 . .
C6 C8 H8B 109.5 . .
C6 C8 H8C 109.5 . .
H8A C8 H8B 109.5 . .
H8A C8 H8C 109.5 . .
H8B C8 H8C 109.5 . .
S6 C9 S5 129.8(8) . .
C10 C9 S5 116.8(8) . .
C10 C9 S6 113.3(9) . .
C9 C10 H10 107.8 . .
C9 C10 C12 105.7(11) . .
C11 C10 C9 114.3(12) . .
C11 C10 H10 107.8 . .
C11 C10 C12 113.2(12) . .
C12 C10 H10 107.8 . .
C10 C11 H11A 109.5 . .
C10 C11 H11B 109.5 . .
C10 C11 H11C 109.5 . .
H11A C11 H11B 109.5 . .
H11A C11 H11C 109.5 . .
H11B C11 H11C 109.5 . .
C10 C12 H12A 109.5 . .
C10 C12 H12B 109.5 . .
C10 C12 H12C 109.5 . .
H12A C12 H12B 109.5 . .
H12A C12 H12C 109.5 . .
H12B C12 H12C 109.5 . .
S8 C13 S7 130.4(7) . .
C14 C13 S7 117.0(9) . .
C14 C13 S8 112.6(9) . .
C13 C14 H14 106.8 . .
C13 C14 C15 109.5(12) . .
C15 C14 H14 106.8 . .
C16 C14 C13 115.0(11) . .
C16 C14 H14 106.8 . .
C16 C14 C15 111.4(13) . .
C14 C15 H15A 109.5 . .
C14 C15 H15B 109.5 . .
C14 C15 H15C 109.5 . .
H15A C15 H15B 109.5 . .
H15A C15 H15C 109.5 . .
H15B C15 H15C 109.5 . .
C14 C16 H16A 109.5 . .
C14 C16 H16B 109.5 . .
C14 C16 H16C 109.5 . .
H16A C16 H16B 109.5 . .
H16A C16 H16C 109.5 . .
H16B C16 H16C 109.5 . .
S10 C17 S9 129.5(8) . .
C18 C17 S9 116.4(9) . .
C18 C17 S10 114.0(9) . .
C17 C18 H18 107.8 . .
C17 C18 C19 114.0(11) . .
C17 C18 C20 109.7(11) . .
C19 C18 H18 107.8 . .
C20 C18 H18 107.8 . .
C20 C18 C19 109.4(11) . .
C18 C19 H19A 109.5 . .
C18 C19 H19B 109.5 . .
C18 C19 H19C 109.5 . .
H19A C19 H19B 109.5 . .
H19A C19 H19C 109.5 . .
H19B C19 H19C 109.5 . .
C18 C20 H20A 109.5 . .
C18 C20 H20B 109.5 . .
C18 C20 H20C 109.5 . .
H20A C20 H20B 109.5 . .
H20A C20 H20C 109.5 . .
H20B C20 H20C 109.5 . .
S11 C21 S12 130.6(9) . .
C22 C21 S11 116.5(10) . .
C22 C21 S12 113.0(10) . .
C21 C22 H22 107.3 . .
C23 C22 C21 114.3(13) . .
C23 C22 H22 107.3 . .
C23 C22 C24 112.4(13) . .
C24 C22 C21 108.0(12) . .
C24 C22 H22 107.3 . .
C22 C23 H23A 109.5 . .
C22 C23 H23B 109.5 . .
C22 C23 H23C 109.5 . .
H23A C23 H23B 109.5 . .
H23A C23 H23C 109.5 . .
H23B C23 H23C 109.5 . .
C22 C24 H24A 109.5 . .
C22 C24 H24B 109.5 . .
C22 C24 H24C 109.5 . .
H24A C24 H24B 109.5 . .
H24A C24 H24C 109.5 . .
H24B C24 H24C 109.5 . .
S14 C25 S13 129.3(8) . .
C26 C25 S13 116.4(11) . .
C26 C25 S14 114.3(11) . .
C25 C26 H26 108.1 . .
C25 C26 C27 112.7(13) . .
C25 C26 C28 109.2(12) . .
C27 C26 H26 108.1 . .
C28 C26 H26 108.1 . .
C28 C26 C27 110.4(13) . .
C26 C27 H27A 109.5 . .
C26 C27 H27B 109.5 . .
C26 C27 H27C 109.5 . .
H27A C27 H27B 109.5 . .
H27A C27 H27C 109.5 . .
H27B C27 H27C 109.5 . .
C26 C28 H28A 109.5 . .
C26 C28 H28B 109.5 . .
C26 C28 H28C 109.5 . .
H28A C28 H28B 109.5 . .
H28A C28 H28C 109.5 . .
H28B C28 H28C 109.5 . .
S15 C29 S16 130.8(7) . .
C30 C29 S15 117.4(9) . .
C30 C29 S16 111.7(9) . .
C29 C30 H30A 109.3 . .
C29 C30 H30 107.3 . .
C29 C30 C31A 106.3(16) . .
C29 C30 C32B 102.6(16) . .
C31A C30 H30 107.3 . .
C31B C30 C29 116.2(18) . .
C31B C30 H30A 109.4 . .
C31B C30 C32B 110(2) . .
C32A C30 C29 116.5(18) . .
C32A C30 H30 107.2 . .
C32A C30 C31A 112(2) . .
C32B C30 H30A 109.3 . .
C30 C31A H31A 109.5 . .
C30 C31A H31B 109.5 . .
C30 C31A H31C 109.5 . .
H31A C31A H31B 109.5 . .
H31A C31A H31C 109.5 . .
H31B C31A H31C 109.5 . .
C30 C31B H31D 109.5 . .
C30 C31B H31E 109.5 . .
C30 C31B H31F 109.4 . .
H31D C31B H31E 109.5 . .
H31D C31B H31F 109.5 . .
H31E C31B H31F 109.5 . .
C30 C32A H32A 109.5 . .
C30 C32A H32B 109.5 . .
C30 C32A H32C 109.4 . .
H32A C32A H32B 109.5 . .
H32A C32A H32C 109.5 . .
H32B C32A H32C 109.5 . .
C30 C32B H32D 109.5 . .
C30 C32B H32E 109.4 . .
C30 C32B H32F 109.5 . .
H32D C32B H32E 109.5 . .
H32D C32B H32F 109.5 . .
H32E C32B H32F 109.5 . .

loop_
_geom_bond_atom_site_label_1
_geom_bond_atom_site_label_2
_geom_bond_distance
_geom_bond_site_symmetry_2
Au1 Au2 2.9729(7) .
Au1 Au6 2.9602(7) .
Au1 S1 2.291(3) .
Au1 S12 2.298(3) .
Au2 Au3 2.9870(7) .
Au2 Au4 3.1112(7) .
Au2 Au6 3.1669(6) .
Au2 S2 2.318(3) .
Au2 S3 2.299(3) .
Au3 Au4 2.9514(6) .
Au3 S4 2.286(3) .
Au3 S5 2.288(3) .
Au4 Au5 2.9376(7) .
Au4 Au6 3.2374(6) .
Au4 Au8 3.0508(7) .
Au4 S6 2.313(3) .
Au4 S7 2.313(3) .
Au5 Au6 2.9592(7) .
Au5 S8 2.295(3) .
Au5 S9 2.297(3) .
Au6 Au7 3.0445(7) .
Au6 S10 2.309(3) .
Au6 S11 2.314(3) .
Au7 Au7 2.8113(11) 2_667
Au7 S13 2.296(3) .
Au7 S14 2.297(3) 2_667
Au8 Au8 2.8141(10) 2_666
Au8 S15 2.302(3) .
Au8 S16 2.289(3) 2_666
S1 C1 1.682(13) .
S2 C1 1.666(12) .
S3 C5 1.686(11) .
S4 C5 1.656(12) .
S5 C9 1.680(13) .
S6 C9 1.679(11) .
S7 C13 1.675(12) .
S8 C13 1.675(13) .
S9 C17 1.681(13) .
S10 C17 1.672(13) .
S11 C21 1.652(14) .
S12 C21 1.684(13) .
S13 C25 1.693(15) .
S14 Au7 2.297(3) 2_667
S14 C25 1.691(15) .
S15 C29 1.667(12) .
S16 Au8 2.289(3) 2_666
S16 C29 1.697(12) .
C1 C2 1.546(18) .
C2 H2B 0.9800 .
C2 H2A 0.9800 .
C2 C3A 1.57(3) .
C2 C3B 1.44(6) .
C2 C4A 1.51(3) .
C2 C4B 1.63(6) .
C3A H3AA 0.9600 .
C3A H3AB 0.9600 .
C3A H3AC 0.9600 .
C3B H3BA 0.9600 .
C3B H3BB 0.9600 .
C3B H3BC 0.9600 .
C4A H4AA 0.9600 .
C4A H4AB 0.9600 .
C4A H4AC 0.9600 .
C4B H4BA 0.9600 .
C4B H4BB 0.9600 .
C4B H4BC 0.9600 .
C5 C6 1.519(17) .
C6 H6 0.9800 .
C6 C7 1.512(17) .
C6 C8 1.562(18) .
C7 H7A 0.9600 .
C7 H7B 0.9600 .
C7 H7C 0.9600 .
C8 H8A 0.9600 .
C8 H8B 0.9600 .
C8 H8C 0.9600 .
C9 C10 1.537(18) .
C10 H10 0.9800 .
C10 C11 1.511(19) .
C10 C12 1.55(2) .
C11 H11A 0.9600 .
C11 H11B 0.9600 .
C11 H11C 0.9600 .
C12 H12A 0.9600 .
C12 H12B 0.9600 .
C12 H12C 0.9600 .
C13 C14 1.529(16) .
C14 H14 0.9800 .
C14 C15 1.54(2) .
C14 C16 1.522(19) .
C15 H15A 0.9600 .
C15 H15B 0.9600 .
C15 H15C 0.9600 .
C16 H16A 0.9600 .
C16 H16B 0.9600 .
C16 H16C 0.9600 .
C17 C18 1.515(16) .
C18 H18 0.9800 .
C18 C19 1.539(18) .
C18 C20 1.536(19) .
C19 H19A 0.9600 .
C19 H19B 0.9600 .
C19 H19C 0.9600 .
C20 H20A 0.9600 .
C20 H20B 0.9600 .
C20 H20C 0.9600 .
C21 C22 1.554(18) .
C22 H22 0.9800 .
C22 C23 1.52(2) .
C22 C24 1.53(2) .
C23 H23A 0.9600 .
C23 H23B 0.9600 .
C23 H23C 0.9600 .
C24 H24A 0.9600 .
C24 H24B 0.9600 .
C24 H24C 0.9600 .
C25 C26 1.52(2) .
C26 H26 0.9800 .
C26 C27 1.55(2) .
C26 C28 1.53(2) .
C27 H27A 0.9600 .
C27 H27B 0.9600 .
C27 H27C 0.9600 .
C28 H28A 0.9600 .
C28 H28B 0.9600 .
C28 H28C 0.9600 .
C29 C30 1.525(17) .
C30 H30A 0.9800 .
C30 H30 0.9800 .
C30 C31A 1.63(4) .
C30 C31B 1.48(4) .
C30 C32A 1.52(4) .
C30 C32B 1.70(4) .
C31A H31A 0.9600 .
C31A H31B 0.9600 .
C31A H31C 0.9600 .
C31B H31D 0.9600 .
C31B H31E 0.9600 .
C31B H31F 0.9600 .
C32A H32A 0.9600 .
C32A H32B 0.9600 .
C32A H32C 0.9600 .
C32B H32D 0.9600 .
C32B H32E 0.9600 .
C32B H32F 0.9600 .

loop_
_exptl_oxdiff_crystal_face_indexfrac_h
_exptl_oxdiff_crystal_face_indexfrac_k
_exptl_oxdiff_crystal_face_indexfrac_l
_exptl_oxdiff_crystal_face_x
_exptl_oxdiff_crystal_face_y
_exptl_oxdiff_crystal_face_z
5.0095 -1.9949 1.9466 0.8081 0.2354 -0.0271
-5.0095 1.9949 -1.9466 -0.8081 -0.2354 0.0271
3.0010 4.9856 0.9564 0.0171 0.0491 0.6117
-3.0010 -4.9856 -0.9564 -0.0171 -0.0491 -0.6117
-0.9724 0.0149 5.0069 0.1280 -0.4125 -0.0404
0.9724 -0.0149 -5.0069 -0.1280 0.4125 0.0404
